data_7213288
loop_
_publ_author_name
'Skramstad, Jan'
'Lunde, Andreas'
'Hope, H\%akon'
'Bj\/ornstad, Vidar'
'Fr\/oyen, Paul'

_publ_section_title
;
 Chlorinated thiophenes. Part 2. Trihalogenated hydroxythiophenes;
 preparation, reactions and tautomeric properties
;
_journal_issue 7
_journal_name_full 'Journal of the Chemical Society, Perkin Transactions 2'
_journal_page_first 1453
_journal_paper_doi 10.1039/b001570i
_journal_year 2000
_chemical_formula_sum 'C8 Cl6 O2 S2'
_chemical_formula_weight 404.90
_chemical_name_systematic
;
  ?
;
_space_group_IT_number 14
_symmetry_cell_setting monoclinic
_symmetry_space_group_name_Hall '-P 2yab'
_symmetry_space_group_name_H-M 'P 1 21/a 1'
_atom_sites_solution_hydrogens geom
_atom_sites_solution_primary direct
_atom_sites_solution_secondary difmap
_audit_creation_method SHELXL
_cell_angle_alpha 90.00
_cell_angle_beta 118.440(10)
_cell_angle_gamma 90.00
_cell_formula_units_Z 2
_cell_length_a 7.341(4)
_cell_length_b 13.560(7)
_cell_length_c 7.471(4)
_cell_measurement_reflns_used 24
_cell_measurement_temperature 119(1)
_cell_measurement_theta_max 30
_cell_measurement_theta_min 20
_cell_volume 653.9(6)
_computing_molecular_graphics SHELXTL
_computing_publication_material SHELXTL
_computing_structure_refinement 'SHELXL-96 (Sheldrick, 1996)'
_computing_structure_solution 'SHELXS-96 (Sheldrick, 1990)'
_diffrn_ambient_temperature 119(1)
_diffrn_measurement_device 'Siemens P4/RA'
_diffrn_measurement_method theta/2theata
_diffrn_radiation_monochromator 'Ni filter'
_diffrn_radiation_source 'rotating anode'
_diffrn_radiation_type CuK\a
_diffrn_radiation_wavelength 1.54178
_diffrn_reflns_av_R_equivalents 0.0454
_diffrn_reflns_av_sigmaI/netI 0.0205
_diffrn_reflns_limit_h_max 7
_diffrn_reflns_limit_h_min 0
_diffrn_reflns_limit_k_max 14
_diffrn_reflns_limit_k_min 0
_diffrn_reflns_limit_l_max 6
_diffrn_reflns_limit_l_min -7
_diffrn_reflns_number 888
_diffrn_reflns_theta_max 55.05
_diffrn_reflns_theta_min 6.53
_diffrn_standards_decay_% 0
_diffrn_standards_interval_count 200
_diffrn_standards_number 2
_exptl_absorpt_coefficient_mu 14.897
_exptl_absorpt_correction_T_max 0.068
_exptl_absorpt_correction_T_min 0.032
_exptl_absorpt_correction_type 'empirical XABS2'
_exptl_crystal_colour 'pale yellow'
_exptl_crystal_density_diffrn 2.056
_exptl_crystal_description prism
_exptl_crystal_F_000 396
_exptl_crystal_size_max 0.23
_exptl_crystal_size_mid 0.18
_exptl_crystal_size_min 0.18
_refine_diff_density_max 0.498
_refine_diff_density_min -0.513
_refine_diff_density_rms 0.150
_refine_ls_extinction_coef 0.0007(11)
_refine_ls_extinction_expression Fc^*^=kFc[1+0.001xFc^2^\l^3^/sin(2\q)]^-1/4^
_refine_ls_extinction_method SHELXL
_refine_ls_goodness_of_fit_all 1.061
_refine_ls_goodness_of_fit_obs 1.075
_refine_ls_matrix_type full
_refine_ls_number_parameters 83
_refine_ls_number_reflns 820
_refine_ls_number_restraints 0
_refine_ls_restrained_S_all 1.061
_refine_ls_restrained_S_obs 1.075
_refine_ls_R_factor_all 0.0612
_refine_ls_R_factor_obs 0.0551
_refine_ls_shift/esd_max 0.002
_refine_ls_shift/esd_mean 0.001
_refine_ls_structure_factor_coef Fsqd
_refine_ls_weighting_details 'w=1/[\s^2^(Fo^2^)+(0.1294P)^2^+1.3175P] where P=(Fo^2^+2Fc^2^)/3'
_refine_ls_weighting_scheme calc
_refine_ls_wR_factor_all 0.1743
_refine_ls_wR_factor_obs 0.1653
_reflns_number_observed 727
_reflns_number_total 820
_reflns_observed_criterion >2sigma(I)
_cod_data_source_file b001570isup1.cif
_cod_data_source_block hh267
_cod_depositor_comments
;
The following automatic conversions were performed:

'_refine_ls_weighting_scheme' value 'calc
w=1/[\s^2^(Fo^2^)+(0.1294P)^2^+1.3175P] where P=(Fo^2^+2Fc^2^)/3' was
changed to 'calc'. New tag '_refine_ls_weighting_details' was
created. The value of the new tag was set to
'w=1/[\s^2^(Fo^2^)+(0.1294P)^2^+1.3175P] where P=(Fo^2^+2Fc^2^)/3'.

Automatic conversion script
Id: cif_fix_values 3143 2015-03-26 13:38:13Z robertas 
;
_cod_original_sg_symbol_H-M P21/a
_cod_database_code 7213288

loop_
_symmetry_equiv_pos_as_xyz
'x, y, z'
'-x+1/2, y+1/2, -z'
'-x, -y, -z'
'x-1/2, -y-1/2, z'

loop_
_atom_site_aniso_label
_atom_site_aniso_U_11
_atom_site_aniso_U_22
_atom_site_aniso_U_33
_atom_site_aniso_U_23
_atom_site_aniso_U_13
_atom_site_aniso_U_12
S 0.0476(12) 0.0399(12) 0.0460(13) 0.0010(8) 0.0224(9) -0.0032(8)
C2 0.040(4) 0.034(4) 0.054(5) -0.003(3) 0.028(4) -0.001(3)
C3 0.031(4) 0.043(4) 0.047(5) 0.005(3) 0.019(4) -0.001(3)
C4 0.038(4) 0.044(4) 0.038(4) -0.003(3) 0.018(3) -0.004(3)
C5 0.043(5) 0.046(5) 0.044(5) -0.002(4) 0.020(4) -0.002(3)
Cl1 0.0325(12) 0.0571(12) 0.0549(13) -0.0023(8) 0.0244(10) 0.0013(7)
Cl2 0.0466(12) 0.0432(11) 0.0438(12) 0.0035(7) 0.0169(9) -0.0002(7)
Cl3 0.0601(14) 0.0518(12) 0.0435(12) -0.0049(8) 0.0241(10) -0.0051(8)
O 0.072(4) 0.042(3) 0.057(4) -0.002(3) 0.029(3) -0.001(2)

loop_
_atom_site_label
_atom_site_type_symbol
_atom_site_fract_x
_atom_site_fract_y
_atom_site_fract_z
_atom_site_U_iso_or_equiv
_atom_site_thermal_displace_type
_atom_site_occupancy
_atom_site_calc_flag
S S 0.0605(3) 0.65897(13) 0.4596(3) 0.0445(7) Uani 1 d
C2 C 0.1022(11) 0.5326(5) 0.5597(11) 0.0401(18) Uani 1 d
C3 C 0.1697(10) 0.5440(5) 0.7833(11) 0.0406(18) Uani 1 d
C4 C 0.1754(11) 0.6357(5) 0.8517(11) 0.0399(17) Uani 1 d
C5 C 0.1187(11) 0.7134(5) 0.6968(12) 0.0446(18) Uani 1 d
Cl1 Cl 0.2993(3) 0.47556(13) 0.5230(3) 0.0466(7) Uani 1 d
Cl2 Cl 0.2451(3) 0.44534(13) 0.9442(3) 0.0464(7) Uani 1 d
Cl3 Cl 0.2451(3) 0.66913(14) 1.0941(3) 0.0520(7) Uani 1 d
O O 0.1132(9) 0.8005(4) 0.7199(9) 0.0573(15) Uani 1 d

loop_
_atom_type_symbol
_atom_type_description
_atom_type_scat_dispersion_real
_atom_type_scat_dispersion_imag
_atom_type_scat_source
C C 0.0181 0.0091 'International Tables Vol C Tables 4.2.6.8 and 6.1.1.4'
O O 0.0492 0.0322 'International Tables Vol C Tables 4.2.6.8 and 6.1.1.4'
S S 0.3331 0.5567 'International Tables Vol C Tables 4.2.6.8 and 6.1.1.4'
Cl Cl 0.3639 0.7018 'International Tables Vol C Tables 4.2.6.8 and 6.1.1.4'

loop_
_geom_angle_atom_site_label_1
_geom_angle_atom_site_label_2
_geom_angle_atom_site_label_3
_geom_angle
_geom_angle_site_symmetry_1
_geom_angle_site_symmetry_3
C5 S C2 93.9(3) . .
C3 C2 C2 113.6(7) . 3_566
C3 C2 Cl1 110.7(5) . .
C2 C2 Cl1 106.9(6) 3_566 .
C3 C2 S 105.0(5) . .
C2 C2 S 111.0(6) 3_566 .
Cl1 C2 S 109.6(4) . .
C4 C3 C2 117.0(6) . .
C4 C3 Cl2 121.3(6) . .
C2 C3 Cl2 121.7(5) . .
C3 C4 C5 114.8(7) . .
C3 C4 Cl3 126.6(6) . .
C5 C4 Cl3 118.6(5) . .
O C5 C4 127.5(7) . .
O C5 S 123.1(6) . .
C4 C5 S 109.4(5) . .

loop_
_geom_bond_atom_site_label_1
_geom_bond_atom_site_label_2
_geom_bond_distance
_geom_bond_site_symmetry_2
S C5 1.7734(78) .
S C2 1.8357(68) .
C2 C3 1.5076(103) .
C2 C2 1.5989(134) 3_566
C2 Cl1 1.7731(66) .
C3 C4 1.3372(101) .
C3 Cl2 1.7053(71) .
C4 C5 1.4711(107) .
C4 Cl3 1.6921(72) .
C5 O 1.1976(88) .
